data_4341135
loop_
_publ_author_name
'Ghosh, Prabir'
'Ray, Ritwika'
'Das, Ankita'
'Lahiri, Goutam Kumar'

_publ_section_title
;
 Revelation of Varying Coordination Modes and Noninnocence of Deprotonated
 2,2'-Bipyridine-3,3'-diol in {Os(bpy)2} Frameworks.
;
_journal_issue 19
_journal_name_full 'Inorganic chemistry'
_journal_page_first 10695
_journal_page_last 10707
_journal_paper_doi 10.1021/ic501852a
_journal_volume 53
_journal_year 2014
_chemical_formula_sum 'C30 H23 Cl N6 O6 Os'
_chemical_formula_weight 789.19
_chemical_name_systematic
; 
 ? 
;
_space_group_IT_number 2
_symmetry_cell_setting triclinic
_symmetry_space_group_name_Hall '-P 1'
_symmetry_space_group_name_H-M 'P -1'
_atom_sites_solution_hydrogens geom
_atom_sites_solution_primary direct
_atom_sites_solution_secondary difmap
_audit_creation_method SHELXL-97
_cell_angle_alpha 96.098(15)
_cell_angle_beta 105.56(3)
_cell_angle_gamma 93.292(19)
_cell_formula_units_Z 2
_cell_length_a 8.899(11)
_cell_length_b 11.948(14)
_cell_length_c 15.427(19)
_cell_measurement_reflns_used 6827
_cell_measurement_temperature 100(2)
_cell_measurement_theta_max 29.127
_cell_measurement_theta_min 3.06
_cell_volume 1565(3)
_computing_cell_refinement 'CrystalClear-SM Expert 2.1 b24 (Rigaku, 2012)'
_computing_data_collection 'CrystalClear-SM Expert 2.1 b24 (Rigaku, 2012)'
_computing_data_reduction 'CrystalClear-SM Expert 2.1 b24 (Rigaku, 2012)'
_computing_molecular_graphics 'Bruker SHELXTL'
_computing_publication_material ORTEP
_computing_structure_refinement 'SHELXL-97 (Sheldrick, 2008)'
_computing_structure_solution 'SHELXS-97 (Sheldrick, 2008)'
_diffrn_ambient_temperature 100(2)
_diffrn_detector_area_resol_mean 7.111
_diffrn_measured_fraction_theta_full 0.997
_diffrn_measured_fraction_theta_max 0.997
_diffrn_measurement_device_type 'Rigaku Saturn724+ (4x4 bin mode)'
_diffrn_measurement_method 'profile data from \w-scans'
_diffrn_radiation_monochromator graphite
_diffrn_radiation_source 'fine-focus sealed tube'
_diffrn_radiation_type MoK\a
_diffrn_radiation_wavelength 0.71075
_diffrn_reflns_av_R_equivalents 0.0748
_diffrn_reflns_av_unetI/netI 0.1006
_diffrn_reflns_limit_h_max 10
_diffrn_reflns_limit_h_min -10
_diffrn_reflns_limit_k_max 13
_diffrn_reflns_limit_k_min -14
_diffrn_reflns_limit_l_max 18
_diffrn_reflns_limit_l_min -18
_diffrn_reflns_number 13650
_diffrn_reflns_theta_full 25.00
_diffrn_reflns_theta_max 25.00
_diffrn_reflns_theta_min 3.06
_exptl_absorpt_coefficient_mu 4.211
_exptl_absorpt_correction_T_max 0.4864
_exptl_absorpt_correction_T_min 0.4864
_exptl_absorpt_correction_type numerical
_exptl_crystal_colour black
_exptl_crystal_density_diffrn 1.675
_exptl_crystal_density_method 'not measured'
_exptl_crystal_description needle
_exptl_crystal_F_000 772
_exptl_crystal_size_max 0.343
_exptl_crystal_size_mid 0.217
_exptl_crystal_size_min 0.027
_refine_diff_density_max 2.341
_refine_diff_density_min -2.680
_refine_diff_density_rms 0.254
_refine_ls_extinction_coef 0.0051(9)
_refine_ls_extinction_expression Fc^*^=kFc[1+0.001xFc^2^\l^3^/sin(2\q)]^-1/4^
_refine_ls_extinction_method SHELXL
_refine_ls_goodness_of_fit_ref 1.089
_refine_ls_hydrogen_treatment mixed
_refine_ls_matrix_type full
_refine_ls_number_parameters 398
_refine_ls_number_reflns 5508
_refine_ls_number_restraints 7
_refine_ls_restrained_S_all 1.089
_refine_ls_R_factor_all 0.0749
_refine_ls_R_factor_gt 0.0658
_refine_ls_shift/su_max 0.001
_refine_ls_shift/su_mean 0.000
_refine_ls_structure_factor_coef Fsqd
_refine_ls_weighting_details 'calc w=1/[\s^2^(Fo^2^)+(0.0995P)^2^+4.1031P] where P=(Fo^2^+2Fc^2^)/3'
_refine_ls_weighting_scheme calc
_refine_ls_wR_factor_gt 0.1749
_refine_ls_wR_factor_ref 0.1858
_reflns_number_gt 4788
_reflns_number_total 5508
_reflns_threshold_expression >2sigma(I)
_cod_data_source_file ic501852a_si_003.cif
_cod_data_source_block '[2]ClO4'
_cod_depositor_comments
;
The following automatic conversions were performed:

'_symmetry_cell_setting' value 'Triclinic' changed to 'triclinic'
according to
/home/saulius/struct/COD-crude-data--automatic-downloads/rss-feeds/ACS/lib/dictionaries/cif_core.dic
dictionary named 'cif_core.dic' version 2.4.2 from
2011-04-26.

'_exptl_absorpt_correction_type' value 'NUMERICAL'
changed to 'numerical' according to
/home/saulius/struct/COD-crude-data--automatic-downloads/rss-feeds/ACS/lib/dictionaries/cif_core.dic
dictionary named 'cif_core.dic' version 2.4.2 from 2011-04-26.

Automatic conversion script
Id: cif_fix_values 2281 2013-09-26 08:29:07Z andrius 

 Adding full bibliography for 4341133--4341136.cif.
;
_cod_original_sg_symbol_H-M P-1
_cod_database_code 4341135

loop_
_symmetry_equiv_pos_as_xyz
'x, y, z'
'-x, -y, -z'

loop_
_atom_site_label
_atom_site_type_symbol
_atom_site_fract_x
_atom_site_fract_y
_atom_site_fract_z
_atom_site_U_iso_or_equiv
_atom_site_adp_type
_atom_site_occupancy
_atom_site_symmetry_multiplicity
_atom_site_calc_flag
_atom_site_refinement_flags
Os1 Os 0.58390(4) 0.21237(3) 0.78887(3) 0.0217(2) Uani 1 1 d .
Cl2 Cl 0.1263(3) -0.1677(3) 0.6642(2) 0.0379(7) Uani 1 1 d .
O3 O 0.0314(14) -0.2353(13) 0.5829(6) 0.079(4) Uani 1 1 d .
O2 O 0.5602(10) 0.6339(7) 0.9475(6) 0.037(2) Uani 1 1 d .
H2 H 0.6285 0.6077 0.9873 0.055 Uiso 1 1 calc R
O5 O 0.1220(10) -0.2244(8) 0.7432(5) 0.040(2) Uani 1 1 d .
O1 O 0.7924(10) 0.5755(7) 1.0435(6) 0.038(2) Uani 1 1 d .
O11 O 0.0637(10) -0.0565(8) 0.6735(7) 0.046(2) Uani 1 1 d .
O14 O 0.2883(10) -0.1533(10) 0.6602(7) 0.053(3) Uani 1 1 d .
N1 N 0.7096(11) 0.2897(8) 0.9176(6) 0.026(2) Uani 1 1 d .
N3 N 0.4154(11) 0.1479(7) 0.8448(6) 0.023(2) Uani 1 1 d .
N6 N 0.7496(12) 0.2572(7) 0.7244(6) 0.025(2) Uani 1 1 d .
N4 N 0.6445(9) 0.0496(8) 0.8040(6) 0.0212(18) Uani 1 1 d U
N5 N 0.4677(11) 0.1568(9) 0.6530(6) 0.029(2) Uani 1 1 d .
N2 N 0.5162(9) 0.3732(8) 0.7887(5) 0.0203(19) Uani 1 1 d .
C13 C 0.1964(13) 0.0433(10) 0.9207(8) 0.030(3) Uani 1 1 d .
H13 H 0.1202 0.0086 0.9446 0.036 Uiso 1 1 calc R
C29 C 1.0041(12) 0.3338(10) 0.7210(8) 0.030(3) Uani 1 1 d .
H29 H 1.1044 0.3705 0.7524 0.036 Uiso 1 1 calc R
C12 C 0.1932(12) 0.1579(9) 0.9050(8) 0.025(2) Uani 1 1 d .
H12 H 0.1161 0.2023 0.9195 0.030 Uiso 1 1 calc R
C21 C 0.3191(16) 0.1090(10) 0.6219(9) 0.037(3) Uani 1 1 d .
H21 H 0.2633 0.0945 0.6647 0.044 Uiso 1 1 calc R
C22 C 0.2445(13) 0.0803(12) 0.5309(9) 0.037(3) Uani 1 1 d .
H22 H 0.1397 0.0467 0.5116 0.044 Uiso 1 1 calc R
C20 C 0.7716(12) 0.0023(10) 0.7819(7) 0.026(2) Uani 1 1 d .
H20 H 0.8367 0.0468 0.7566 0.031 Uiso 1 1 calc R
C4 C 0.7922(15) 0.4650(10) 1.0209(8) 0.030(3) Uani 1 1 d .
C18 C 0.7111(13) -0.1744(10) 0.8312(9) 0.031(3) Uani 1 1 d .
H18 H 0.7317 -0.2506 0.8376 0.037 Uiso 1 1 calc R
C11 C 0.3022(15) 0.2030(10) 0.8689(8) 0.032(3) Uani 1 1 d .
H11 H 0.2984 0.2803 0.8598 0.039 Uiso 1 1 calc R
C24 C 0.4820(14) 0.1491(12) 0.4979(7) 0.036(3) Uani 1 1 d .
H24 H 0.5389 0.1628 0.4555 0.043 Uiso 1 1 calc R
C28 C 0.9698(13) 0.3026(12) 0.6301(9) 0.036(3) Uani 1 1 d .
H28 H 1.0462 0.3173 0.5990 0.043 Uiso 1 1 calc R
C7 C 0.5125(13) 0.5587(9) 0.8745(7) 0.025(2) Uani 1 1 d .
C5 C 0.6932(12) 0.4038(8) 0.9384(7) 0.019(2) Uani 1 1 d .
C6 C 0.5717(12) 0.4500(9) 0.8665(8) 0.025(2) Uani 1 1 d .
C30 C 0.8964(14) 0.3133(10) 0.7693(9) 0.034(3) Uani 1 1 d .
H30 H 0.9224 0.3375 0.8326 0.041 Uiso 1 1 calc R
C1 C 0.8047(13) 0.2325(11) 0.9755(8) 0.028(3) Uani 1 1 d .
H1 H 0.8082 0.1538 0.9599 0.034 Uiso 1 1 calc R
C14 C 0.3139(12) -0.0166(9) 0.9002(8) 0.025(2) Uani 1 1 d .
H14 H 0.3197 -0.0935 0.9104 0.030 Uiso 1 1 calc R
C26 C 0.7096(11) 0.2307(9) 0.6309(7) 0.021(2) Uani 1 1 d .
C16 C 0.5535(12) -0.0174(9) 0.8389(7) 0.020(2) Uani 1 1 d U
C17 C 0.5864(14) -0.1286(10) 0.8572(8) 0.033(3) Uani 1 1 d .
H17 H 0.5253 -0.1710 0.8863 0.039 Uiso 1 1 calc R
C27 C 0.8233(14) 0.2491(13) 0.5821(9) 0.044(3) Uani 1 1 d .
H27 H 0.7993 0.2256 0.5188 0.053 Uiso 1 1 calc R
C25 C 0.5538(11) 0.1764(10) 0.5923(7) 0.023(2) Uani 1 1 d .
C19 C 0.8051(15) -0.1045(11) 0.7953(8) 0.035(3) Uani 1 1 d .
H19 H 0.8937 -0.1328 0.7801 0.042 Uiso 1 1 calc R
C15 C 0.4249(13) 0.0369(9) 0.8643(7) 0.024(2) Uani 1 1 d .
C2 C 0.9015(12) 0.2872(11) 1.0605(8) 0.030(3) Uani 1 1 d .
H2A H 0.9692 0.2453 1.1009 0.036 Uiso 1 1 calc R
C3 C 0.8961(14) 0.4011(10) 1.0835(7) 0.030(3) Uani 1 1 d .
H3 H 0.9599 0.4381 1.1400 0.035 Uiso 1 1 calc R
C8 C 0.3983(14) 0.5852(10) 0.7999(8) 0.030(3) Uani 1 1 d .
H8 H 0.3580 0.6570 0.8030 0.036 Uiso 1 1 calc R
C9 C 0.3419(13) 0.5098(10) 0.7212(9) 0.030(3) Uani 1 1 d .
H9 H 0.2635 0.5284 0.6709 0.036 Uiso 1 1 calc R
C10 C 0.4060(12) 0.4037(10) 0.7187(8) 0.029(3) Uani 1 1 d .
H10 H 0.3694 0.3517 0.6650 0.035 Uiso 1 1 calc R
C23 C 0.3254(17) 0.1013(12) 0.4675(8) 0.043(3) Uani 1 1 d .
H23 H 0.2754 0.0835 0.4044 0.052 Uiso 1 1 calc R

loop_
_atom_site_aniso_label
_atom_site_aniso_U_11
_atom_site_aniso_U_22
_atom_site_aniso_U_33
_atom_site_aniso_U_23
_atom_site_aniso_U_13
_atom_site_aniso_U_12
Os1 0.0193(3) 0.0250(3) 0.0219(3) 0.00405(18) 0.00695(19) 0.00234(18)
Cl2 0.0282(16) 0.064(2) 0.0247(15) 0.0100(14) 0.0100(12) 0.0071(14)
O3 0.075(8) 0.138(12) 0.017(5) -0.017(6) 0.013(5) 0.000(8)
O2 0.046(5) 0.024(4) 0.043(5) 0.005(4) 0.014(4) 0.010(4)
O5 0.047(5) 0.052(6) 0.027(4) 0.015(4) 0.017(4) 0.009(4)
O1 0.039(5) 0.025(5) 0.042(5) -0.007(4) 0.005(4) -0.006(4)
O11 0.032(5) 0.053(6) 0.062(6) 0.026(5) 0.018(5) 0.013(4)
O14 0.028(5) 0.082(8) 0.059(6) 0.020(6) 0.019(5) 0.027(5)
N1 0.034(5) 0.033(6) 0.018(5) 0.012(4) 0.014(4) -0.002(4)
N3 0.031(5) 0.017(5) 0.020(5) 0.000(3) 0.006(4) 0.003(4)
N6 0.039(6) 0.018(5) 0.023(5) 0.009(4) 0.014(4) 0.011(4)
N4 0.004(4) 0.027(5) 0.032(5) 0.004(4) 0.003(3) 0.007(3)
N5 0.032(6) 0.048(6) 0.007(4) 0.006(4) 0.005(4) -0.001(5)
N2 0.011(4) 0.038(5) 0.012(4) -0.003(4) 0.005(3) 0.000(4)
C13 0.020(6) 0.035(7) 0.031(6) 0.005(5) 0.002(5) -0.005(5)
C29 0.009(5) 0.041(7) 0.036(7) 0.016(5) -0.002(5) -0.003(5)
C12 0.016(5) 0.022(6) 0.041(7) 0.002(5) 0.015(5) 0.001(4)
C21 0.049(8) 0.028(7) 0.035(7) 0.007(5) 0.014(6) 0.011(6)
C22 0.011(5) 0.053(9) 0.037(7) -0.002(6) -0.006(5) 0.006(5)
C20 0.015(5) 0.035(6) 0.022(6) 0.004(5) -0.005(4) 0.010(5)
C4 0.046(7) 0.026(6) 0.027(6) 0.005(5) 0.024(6) 0.005(5)
C18 0.027(6) 0.024(6) 0.051(8) 0.017(5) 0.020(6) 0.011(5)
C11 0.046(8) 0.025(6) 0.034(7) 0.006(5) 0.023(6) 0.011(5)
C24 0.038(7) 0.064(9) 0.005(5) 0.003(5) 0.006(5) -0.001(6)
C28 0.014(6) 0.054(9) 0.038(7) 0.007(6) 0.008(5) -0.004(5)
C7 0.023(6) 0.026(6) 0.022(6) 0.005(4) 0.001(5) 0.001(5)
C5 0.029(6) 0.016(5) 0.018(5) 0.008(4) 0.016(4) -0.001(4)
C6 0.018(5) 0.027(6) 0.030(6) 0.011(5) 0.009(5) -0.009(4)
C30 0.032(7) 0.029(7) 0.042(7) 0.003(5) 0.015(6) -0.013(5)
C1 0.020(6) 0.037(7) 0.030(6) 0.007(5) 0.007(5) 0.012(5)
C14 0.017(5) 0.022(6) 0.037(6) 0.006(5) 0.009(5) -0.001(4)
C26 0.007(5) 0.036(6) 0.015(5) -0.001(4) -0.002(4) 0.006(4)
C16 0.016(5) 0.023(5) 0.021(5) 0.000(4) 0.003(4) 0.006(4)
C17 0.033(7) 0.035(7) 0.033(6) 0.013(5) 0.007(5) 0.015(5)
C27 0.024(7) 0.080(11) 0.030(7) 0.011(7) 0.011(5) 0.002(7)
C25 0.008(5) 0.040(7) 0.018(5) 0.004(5) -0.002(4) 0.007(4)
C19 0.038(7) 0.034(7) 0.031(7) 0.003(5) 0.005(6) 0.006(6)
C15 0.029(6) 0.017(5) 0.023(6) -0.003(4) 0.006(5) 0.004(4)
C2 0.009(5) 0.044(7) 0.034(7) 0.010(5) -0.002(5) -0.001(5)
C3 0.036(7) 0.033(7) 0.017(6) 0.001(5) 0.002(5) 0.003(5)
C8 0.030(6) 0.027(6) 0.032(6) 0.008(5) 0.005(5) 0.002(5)
C9 0.019(6) 0.025(6) 0.049(8) 0.011(5) 0.010(5) 0.008(5)
C10 0.015(5) 0.031(6) 0.044(7) 0.002(5) 0.014(5) -0.001(5)
C23 0.057(9) 0.059(9) 0.010(5) -0.001(5) 0.008(6) 0.001(7)

loop_
_atom_type_symbol
_atom_type_description
_atom_type_scat_dispersion_real
_atom_type_scat_dispersion_imag
_atom_type_scat_source
C C 0.0033 0.0016 'International Tables Vol C Tables 4.2.6.8 and 6.1.1.4'
H H 0.0000 0.0000 'International Tables Vol C Tables 4.2.6.8 and 6.1.1.4'
Cl Cl 0.1484 0.1585 'International Tables Vol C Tables 4.2.6.8 and 6.1.1.4'
N N 0.0061 0.0033 'International Tables Vol C Tables 4.2.6.8 and 6.1.1.4'
O O 0.0106 0.0060 'International Tables Vol C Tables 4.2.6.8 and 6.1.1.4'
Os Os -1.2165 7.6030 'International Tables Vol C Tables 4.2.6.8 and 6.1.1.4'

loop_
_geom_angle_atom_site_label_1
_geom_angle_atom_site_label_2
_geom_angle_atom_site_label_3
_geom_angle
N2 Os1 N6 89.4(3)
N2 Os1 N3 96.5(3)
N6 Os1 N3 173.0(3)
N2 Os1 N4 172.8(3)
N6 Os1 N4 96.7(3)
N3 Os1 N4 77.7(3)
N2 Os1 N5 96.3(4)
N6 Os1 N5 78.0(4)
N3 Os1 N5 97.5(4)
N4 Os1 N5 88.7(4)
N2 Os1 N1 77.5(4)
N6 Os1 N1 95.9(4)
N3 Os1 N1 89.1(3)
N4 Os1 N1 98.1(4)
N5 Os1 N1 171.5(4)
O3 Cl2 O11 109.5(7)
O3 Cl2 O14 109.8(7)
O11 Cl2 O14 110.2(6)
O3 Cl2 O5 109.5(7)
O11 Cl2 O5 108.9(5)
O14 Cl2 O5 108.8(6)
C7 O2 H2 109.5
C1 N1 C5 122.1(10)
C1 N1 Os1 120.9(8)
C5 N1 Os1 117.0(7)
C11 N3 C15 116.0(10)
C11 N3 Os1 127.3(8)
C15 N3 Os1 116.6(7)
C30 N6 C26 119.1(9)
C30 N6 Os1 123.9(8)
C26 N6 Os1 117.1(7)
C16 N4 C20 116.8(9)
C16 N4 Os1 117.3(6)
C20 N4 Os1 125.9(8)
C21 N5 C25 119.9(9)
C21 N5 Os1 125.3(8)
C25 N5 Os1 114.8(7)
C10 N2 C6 118.3(10)
C10 N2 Os1 122.0(7)
C6 N2 Os1 119.3(7)
C14 C13 C12 118.1(10)
C14 C13 H13 121.0
C12 C13 H13 121.0
C28 C29 C30 121.8(11)
C28 C29 H29 119.1
C30 C29 H29 119.1
C11 C12 C13 118.8(10)
C11 C12 H12 120.6
C13 C12 H12 120.6
N5 C21 C22 123.0(12)
N5 C21 H21 118.5
C22 C21 H21 118.5
C23 C22 C21 119.0(12)
C23 C22 H22 120.5
C21 C22 H22 120.5
C19 C20 N4 122.4(11)
C19 C20 H20 118.8
N4 C20 H20 118.8
O1 C4 C5 123.6(11)
O1 C4 C3 118.8(11)
C5 C4 C3 117.6(10)
C19 C18 C17 118.1(11)
C19 C18 H18 120.9
C17 C18 H18 120.9
N3 C11 C12 125.6(11)
N3 C11 H11 117.2
C12 C11 H11 117.2
C23 C24 C25 119.5(10)
C23 C24 H24 120.3
C25 C24 H24 120.3
C29 C28 C27 120.4(11)
C29 C28 H28 119.8
C27 C28 H28 119.8
O2 C7 C8 118.8(10)
O2 C7 C6 123.8(10)
C8 C7 C6 117.3(10)
N1 C5 C4 119.3(10)
N1 C5 C6 113.6(9)
C4 C5 C6 127.1(10)
N2 C6 C7 121.7(10)
N2 C6 C5 112.1(9)
C7 C6 C5 126.2(10)
C29 C30 N6 119.8(11)
C29 C30 H30 120.1
N6 C30 H30 120.1
N1 C1 C2 121.2(11)
N1 C1 H1 119.4
C2 C1 H1 119.4
C13 C14 C15 119.7(10)
C13 C14 H14 120.1
C15 C14 H14 120.1
N6 C26 C27 120.4(10)
N6 C26 C25 113.9(9)
C27 C26 C25 125.5(10)
N4 C16 C17 123.0(9)
N4 C16 C15 115.0(9)
C17 C16 C15 121.7(10)
C18 C17 C16 118.3(11)
C18 C17 H17 120.8
C16 C17 H17 120.8
C28 C27 C26 118.3(11)
C28 C27 H27 120.9
C26 C27 H27 120.9
N5 C25 C24 119.3(10)
N5 C25 C26 116.3(9)
C24 C25 C26 124.4(10)
C20 C19 C18 121.1(12)
C20 C19 H19 119.5
C18 C19 H19 119.5
N3 C15 C14 121.5(10)
N3 C15 C16 113.4(9)
C14 C15 C16 125.0(10)
C3 C2 C1 119.5(11)
C3 C2 H2A 120.2
C1 C2 H2A 120.2
C2 C3 C4 119.9(11)
C2 C3 H3 120.0
C4 C3 H3 120.0
C9 C8 C7 121.9(11)
C9 C8 H8 119.1
C7 C8 H8 119.1
C8 C9 C10 117.5(11)
C8 C9 H9 121.3
C10 C9 H9 121.3
N2 C10 C9 123.3(11)
N2 C10 H10 118.3
C9 C10 H10 118.3
C22 C23 C24 119.4(11)
C22 C23 H23 120.3
C24 C23 H23 120.3

loop_
_geom_bond_atom_site_label_1
_geom_bond_atom_site_label_2
_geom_bond_distance
Os1 N2 2.047(10)
Os1 N6 2.064(9)
Os1 N3 2.071(9)
Os1 N4 2.068(9)
Os1 N5 2.090(9)
Os1 N1 2.086(10)
Cl2 O3 1.442(11)
Cl2 O11 1.478(10)
Cl2 O14 1.461(9)
Cl2 O5 1.464(8)
O2 C7 1.320(14)
O2 H2 0.8400
O1 C4 1.329(14)
N1 C1 1.331(14)
N1 C5 1.391(14)
N3 C11 1.346(14)
N3 C15 1.393(14)
N6 C30 1.397(15)
N6 C26 1.387(13)
N4 C16 1.356(14)
N4 C20 1.398(13)
N5 C21 1.349(16)
N5 C25 1.389(13)
N2 C10 1.348(14)
N2 C6 1.387(14)
C13 C14 1.387(16)
C13 C12 1.415(16)
C13 H13 0.9500
C29 C28 1.359(17)
C29 C30 1.388(16)
C29 H29 0.9500
C12 C11 1.355(15)
C12 H12 0.9500
C21 C22 1.379(18)
C21 H21 0.9500
C22 C23 1.394(18)
C22 H22 0.9500
C20 C19 1.352(16)
C20 H20 0.9500
C4 C5 1.435(16)
C4 C3 1.458(16)
C18 C19 1.403(16)
C18 C17 1.398(15)
C18 H18 0.9500
C11 H11 0.9500
C24 C23 1.410(18)
C24 C25 1.418(14)
C24 H24 0.9500
C28 C27 1.394(17)
C28 H28 0.9500
C7 C8 1.395(15)
C7 C6 1.435(16)
C5 C6 1.503(15)
C30 H30 0.9500
C1 C2 1.427(16)
C1 H1 0.9500
C14 C15 1.410(15)
C14 H14 0.9500
C26 C27 1.434(15)
C26 C25 1.438(14)
C16 C17 1.418(15)
C16 C15 1.468(14)
C17 H17 0.9500
C27 H27 0.9500
C19 H19 0.9500
C2 C3 1.377(17)
C2 H2A 0.9500
C3 H3 0.9500
C8 C9 1.388(17)
C8 H8 0.9500
C9 C10 1.420(15)
C9 H9 0.9500
C10 H10 0.9500
C23 H23 0.9500

loop_
_geom_torsion_atom_site_label_1
_geom_torsion_atom_site_label_2
_geom_torsion_atom_site_label_3
_geom_torsion_atom_site_label_4
_geom_torsion
N2 Os1 N1 C1 -180.0(9)
N6 Os1 N1 C1 -91.9(8)
N3 Os1 N1 C1 83.2(9)
N4 Os1 N1 C1 5.7(9)
N5 Os1 N1 C1 -136(2)
N2 Os1 N1 C5 -2.2(7)
N6 Os1 N1 C5 85.9(7)
N3 Os1 N1 C5 -99.0(7)
N4 Os1 N1 C5 -176.4(7)
N5 Os1 N1 C5 42(3)
N2 Os1 N3 C11 0.9(10)
N6 Os1 N3 C11 -146(2)
N4 Os1 N3 C11 176.7(10)
N5 Os1 N3 C11 -96.3(10)
N1 Os1 N3 C11 78.3(10)
N2 Os1 N3 C15 -175.2(7)
N6 Os1 N3 C15 38(3)
N4 Os1 N3 C15 0.5(7)
N5 Os1 N3 C15 87.5(8)
N1 Os1 N3 C15 -97.9(8)
N2 Os1 N6 C30 81.9(9)
N3 Os1 N6 C30 -131(3)
N4 Os1 N6 C30 -94.3(9)
N5 Os1 N6 C30 178.5(9)
N1 Os1 N6 C30 4.5(9)
N2 Os1 N6 C26 -97.2(8)
N3 Os1 N6 C26 50(3)
N4 Os1 N6 C26 86.6(8)
N5 Os1 N6 C26 -0.6(7)
N1 Os1 N6 C26 -174.6(8)
N2 Os1 N4 C16 37(3)
N6 Os1 N4 C16 -175.0(8)
N3 Os1 N4 C16 0.8(7)
N5 Os1 N4 C16 -97.2(8)
N1 Os1 N4 C16 88.0(8)
N2 Os1 N4 C20 -143(2)
N6 Os1 N4 C20 5.4(9)
N3 Os1 N4 C20 -178.9(9)
N5 Os1 N4 C20 83.2(9)
N1 Os1 N4 C20 -91.6(9)
N2 Os1 N5 C21 -89.5(10)
N6 Os1 N5 C21 -177.5(11)
N3 Os1 N5 C21 8.0(10)
N4 Os1 N5 C21 85.3(10)
N1 Os1 N5 C21 -132(2)
N2 Os1 N5 C25 88.1(8)
N6 Os1 N5 C25 0.0(8)
N3 Os1 N5 C25 -174.5(8)
N4 Os1 N5 C25 -97.1(8)
N1 Os1 N5 C25 45(3)
N6 Os1 N2 C10 88.2(8)
N3 Os1 N2 C10 -87.9(8)
N4 Os1 N2 C10 -123(2)
N5 Os1 N2 C10 10.4(8)
N1 Os1 N2 C10 -175.5(8)
N6 Os1 N2 C6 -99.2(8)
N3 Os1 N2 C6 84.7(7)
N4 Os1 N2 C6 49(3)
N5 Os1 N2 C6 -177.0(7)
N1 Os1 N2 C6 -2.9(7)
C14 C13 C12 C11 1.5(17)
C25 N5 C21 C22 -1.6(18)
Os1 N5 C21 C22 175.8(10)
N5 C21 C22 C23 0(2)
C16 N4 C20 C19 -0.8(15)
Os1 N4 C20 C19 178.8(8)
C15 N3 C11 C12 -4.1(18)
Os1 N3 C11 C12 179.7(9)
C13 C12 C11 N3 0.8(19)
C30 C29 C28 C27 0(2)
C1 N1 C5 C4 6.0(15)
Os1 N1 C5 C4 -171.8(7)
C1 N1 C5 C6 -175.9(9)
Os1 N1 C5 C6 6.3(10)
O1 C4 C5 N1 175.4(9)
C3 C4 C5 N1 -5.6(14)
O1 C4 C5 C6 -2.5(17)
C3 C4 C5 C6 176.5(10)
C10 N2 C6 C7 1.3(14)
Os1 N2 C6 C7 -171.6(7)
C10 N2 C6 C5 179.8(8)
Os1 N2 C6 C5 7.0(11)
O2 C7 C6 N2 179.1(10)
C8 C7 C6 N2 -1.1(15)
O2 C7 C6 C5 0.8(17)
C8 C7 C6 C5 -179.5(10)
N1 C5 C6 N2 -8.4(12)
C4 C5 C6 N2 169.6(9)
N1 C5 C6 C7 170.1(9)
C4 C5 C6 C7 -11.9(16)
C28 C29 C30 N6 1.4(19)
C26 N6 C30 C29 -5.0(16)
Os1 N6 C30 C29 175.9(9)
C5 N1 C1 C2 -3.3(16)
Os1 N1 C1 C2 174.4(8)
C12 C13 C14 C15 -0.4(16)
C30 N6 C26 C27 6.9(16)
Os1 N6 C26 C27 -174.0(9)
C30 N6 C26 C25 -178.1(10)
Os1 N6 C26 C25 1.1(12)
C20 N4 C16 C17 3.0(15)
Os1 N4 C16 C17 -176.7(8)
C20 N4 C16 C15 177.8(9)
Os1 N4 C16 C15 -1.8(12)
C19 C18 C17 C16 5.2(18)
N4 C16 C17 C18 -5.3(17)
C15 C16 C17 C18 -179.8(11)
C29 C28 C27 C26 1(2)
N6 C26 C27 C28 -5.1(19)
C25 C26 C27 C28 -179.6(12)
C21 N5 C25 C24 2.0(17)
Os1 N5 C25 C24 -175.7(9)
C21 N5 C25 C26 178.2(10)
Os1 N5 C25 C26 0.5(13)
C23 C24 C25 N5 -0.8(19)
C23 C24 C25 C26 -176.6(12)
N6 C26 C25 N5 -1.1(14)
C27 C26 C25 N5 173.7(11)
N6 C26 C25 C24 174.9(11)
C27 C26 C25 C24 -10.3(19)
N4 C20 C19 C18 1.0(18)
C17 C18 C19 C20 -3.3(18)
C11 N3 C15 C14 5.1(15)
Os1 N3 C15 C14 -178.3(8)
C11 N3 C15 C16 -178.3(10)
Os1 N3 C15 C16 -1.6(12)
C13 C14 C15 N3 -3.0(16)
C13 C14 C15 C16 -179.3(10)
N4 C16 C15 N3 2.2(13)
C17 C16 C15 N3 177.2(10)
N4 C16 C15 C14 178.7(10)
C17 C16 C15 C14 -6.3(17)
N1 C1 C2 C3 0.3(17)
C1 C2 C3 C4 -0.2(17)
O1 C4 C3 C2 -178.1(10)
C5 C4 C3 C2 2.8(16)
O2 C7 C8 C9 -179.5(10)
C6 C7 C8 C9 0.8(17)
C7 C8 C9 C10 -0.6(17)
C6 N2 C10 C9 -1.1(15)
Os1 N2 C10 C9 171.6(8)
C8 C9 C10 N2 0.7(16)
C21 C22 C23 C24 1(2)
C25 C24 C23 C22 -1(2)

loop_
_platon_squeeze_void_nr
_platon_squeeze_void_average_x
_platon_squeeze_void_average_y
_platon_squeeze_void_average_z
_platon_squeeze_void_volume
_platon_squeeze_void_count_electrons
_platon_squeeze_void_content
1 0.037 0.500 0.500 226 56 ' '
